data_4305521
loop_
_publ_author_name
'Jeffery A. Driscoll'
'Paul H. Keyes'
'Mary Jane Heeg'
'Paul A. Heiney'
'Claudio N. Verani'

_publ_contact_author 'Claudio N. Verani'
_publ_contact_author_address
; Department of Chemistry
Wayne State University
5101 Cass Ave.
Detroit, Michigan 48202
U.S.A.
;
_publ_contact_author_email cnverani@chem.wayne.edu
_publ_contact_author_phone '313 577 1076'
_publ_section_title
;
Influence of the Apical Ligand in the Thermotropic Mesomorphism of Cationic
Copper-Based Surfactants
;
_journal_name_full 'Inorganic Chemistry'
_journal_page_first 7225
_journal_page_last 7232
_journal_paper_doi 10.1021/ic8005162
_journal_volume 47
_journal_year 2008
_chemical_formula_sum 'C40 H72 Br2 Cu N4'
_chemical_formula_weight 832.38
_chemical_name_systematic
; 
 ? 
;
_space_group_IT_number 2
_symmetry_cell_setting triclinic
_symmetry_space_group_name_Hall '-P 1'
_symmetry_space_group_name_H-M 'P -1'
_atom_sites_solution_hydrogens geom
_atom_sites_solution_primary direct
_atom_sites_solution_secondary difmap
_audit_creation_method SHELXL-97
_cell_angle_alpha 91.890(5)
_cell_angle_beta 96.216(5)
_cell_angle_gamma 109.454(5)
_cell_formula_units_Z 2
_cell_length_a 9.4679(10)
_cell_length_b 11.2362(10)
_cell_length_c 21.837(2)
_cell_measurement_reflns_used 5892
_cell_measurement_temperature 100(2)
_cell_measurement_theta_max 22.7
_cell_measurement_theta_min 2.2
_cell_volume 2171.7(4)
_computing_cell_refinement 'Bruker APEX2'
_computing_data_collection 'Bruker APEX2'
_computing_data_reduction 'Bruker APEX2'
_computing_molecular_graphics SHELXTL-Plus
_computing_publication_material SHELXL-97
_computing_structure_refinement 'SHELXL-97 (Sheldrick, 1997)'
_computing_structure_solution 'SHELXS-97 (Sheldrick, 1990)'
_diffrn_ambient_temperature 100(2)
_diffrn_measured_fraction_theta_full 0.986
_diffrn_measured_fraction_theta_max 0.968
_diffrn_measurement_method 'Bruker APEX2'
_diffrn_radiation_monochromator graphite
_diffrn_radiation_source 'fine-focus sealed tube'
_diffrn_radiation_type MoK\a
_diffrn_radiation_wavelength 0.71073
_diffrn_reflns_av_R_equivalents 0.0880
_diffrn_reflns_av_sigmaI/netI 0.1175
_diffrn_reflns_limit_h_max 12
_diffrn_reflns_limit_h_min -12
_diffrn_reflns_limit_k_max 15
_diffrn_reflns_limit_k_min -15
_diffrn_reflns_limit_l_max 29
_diffrn_reflns_limit_l_min 0
_diffrn_reflns_number 45553
_diffrn_reflns_theta_full 28.30
_diffrn_reflns_theta_max 28.61
_diffrn_reflns_theta_min 2.08
_exptl_absorpt_coefficient_mu 2.373
_exptl_absorpt_correction_T_max 0.7973
_exptl_absorpt_correction_T_min 0.5774
_exptl_absorpt_correction_type multi-scan
_exptl_crystal_colour blue
_exptl_crystal_density_diffrn 1.273
_exptl_crystal_density_method 'not measured'
_exptl_crystal_description plate
_exptl_crystal_F_000 878
_exptl_crystal_size_max 0.26
_exptl_crystal_size_mid 0.15
_exptl_crystal_size_min 0.10
_refine_diff_density_max 1.645
_refine_diff_density_min -0.930
_refine_diff_density_rms 0.164
_refine_ls_extinction_method none
_refine_ls_goodness_of_fit_ref 1.128
_refine_ls_hydrogen_treatment mixed
_refine_ls_matrix_type full
_refine_ls_number_parameters 414
_refine_ls_number_reflns 10768
_refine_ls_number_restraints 39
_refine_ls_restrained_S_all 1.126
_refine_ls_R_factor_all 0.1363
_refine_ls_R_factor_gt 0.0762
_refine_ls_shift/su_max 0.001
_refine_ls_shift/su_mean 0.000
_refine_ls_structure_factor_coef Fsqd
_refine_ls_weighting_details 'calc w=1/[\s^2^(Fo^2^)+(0.1000P)^2^+0.0000P] where P=(Fo^2^+2Fc^2^)/3'
_refine_ls_weighting_scheme calc
_refine_ls_wR_factor_gt 0.1889
_refine_ls_wR_factor_ref 0.2067
_reflns_number_gt 6297
_reflns_number_total 10768
_reflns_threshold_expression >2sigma(I)
_cod_data_source_file ic8005162-file001_3.cif
_cod_data_source_block edri
_cod_depositor_comments
;
The following automatic conversions were performed:
'_exptl_absorpt_correction_type' value 'Multi-scan' changed to
'multi-scan' according to
'/home/saulius/struct/CIF-dictionaries/cif_core.dic' dictionary named
'cif_core.dic' version 2.4.1 from 2010-06-29.

Automatic conversion script
Id: cif_fix_enum 1527 2010-12-29 10:47:43Z saulius 
;
_cod_database_code 4305521

loop_
_symmetry_equiv_pos_as_xyz
'x, y, z'
'-x, -y, -z'

loop_
_atom_site_label
_atom_site_type_symbol
_atom_site_fract_x
_atom_site_fract_y
_atom_site_fract_z
_atom_site_U_iso_or_equiv
_atom_site_adp_type
_atom_site_occupancy
_atom_site_symmetry_multiplicity
_atom_site_calc_flag
_atom_site_refinement_flags
_atom_site_disorder_assembly
_atom_site_disorder_group
Br1 Br 0.69004(6) 0.89386(5) 0.52912(3) 0.02321(16) Uani 1 1 d . . .
Br2 Br 0.90653(6) 0.59373(5) 0.39706(4) 0.0404(2) Uani 1 1 d . . .
Cu1 Cu 0.58480(7) 0.84291(6) 0.40481(3) 0.02117(19) Uani 1 1 d . . .
N1 N 0.6989(5) 1.0260(4) 0.3900(2) 0.0208(10) Uani 1 1 d . . .
N2 N 0.7691(5) 0.8212(4) 0.3734(2) 0.0206(10) Uani 1 1 d . . .
H2 H 0.7844 0.7501 0.3893 0.025 Uiso 1 1 calc R . .
C1 C 0.6477(6) 1.1229(5) 0.3853(3) 0.0272(13) Uani 1 1 d . . .
H1 H 0.5420 1.1068 0.3823 0.033 Uiso 1 1 calc R . .
C2 C 0.7441(6) 1.2460(5) 0.3848(3) 0.0288(14) Uani 1 1 d . . .
H2 H 0.7052 1.3137 0.3824 0.035 Uiso 1 1 calc R . .
C3 C 0.8974(6) 1.2697(5) 0.3877(3) 0.0313(14) Uani 1 1 d . . .
H3 H 0.9653 1.3537 0.3870 0.038 Uiso 1 1 calc R . .
C4 C 0.9502(6) 1.1700(5) 0.3915(3) 0.0278(13) Uani 1 1 d . . .
H4 H 1.0552 1.1840 0.3930 0.033 Uiso 1 1 calc R . .
C5 C 0.8483(6) 1.0482(5) 0.3933(3) 0.0238(12) Uani 1 1 d . . .
C6 C 0.8957(6) 0.9349(5) 0.3993(3) 0.0232(12) Uani 1 1 d . . .
H6A H 0.9838 0.9446 0.3768 0.028 Uiso 1 1 calc R . .
H6B H 0.9255 0.9263 0.4433 0.028 Uiso 1 1 calc R . .
C7 C 0.7593(5) 0.8089(4) 0.3056(3) 0.0272(13) Uani 1 1 d D . .
H7A H 0.8581 0.8113 0.2936 0.033 Uiso 1 1 calc R . .
H7B H 0.7351 0.8810 0.2881 0.033 Uiso 1 1 calc R . .
C8 C 0.6369(6) 0.6840(5) 0.2790(2) 0.0331(15) Uani 1 1 d D . .
H8A H 0.5380 0.6829 0.2903 0.040 Uiso 1 1 calc R . .
H8B H 0.6599 0.6124 0.2976 0.040 Uiso 1 1 calc R . .
C9 C 0.6257(7) 0.6657(5) 0.2082(2) 0.0407(16) Uani 1 1 d D . .
H9A H 0.7244 0.6682 0.1961 0.049 Uiso 1 1 calc R . .
H9B H 0.5977 0.7344 0.1887 0.049 Uiso 1 1 calc R . .
C10 C 0.5047(7) 0.5366(5) 0.1865(2) 0.0420(17) Uani 1 1 d D . .
H10A H 0.5330 0.4693 0.2072 0.050 Uiso 1 1 calc R . .
H10B H 0.4070 0.5354 0.1992 0.050 Uiso 1 1 calc R . .
C11 C 0.4849(7) 0.5074(5) 0.1161(2) 0.0460(18) Uani 1 1 d D . .
H11A H 0.5824 0.5091 0.1030 0.055 Uiso 1 1 calc R . .
H11B H 0.4544 0.5734 0.0951 0.055 Uiso 1 1 calc R . .
C12 C 0.3646(7) 0.3768(5) 0.0968(2) 0.0483(19) Uani 1 1 d D . .
H12A H 0.3956 0.3110 0.1177 0.058 Uiso 1 1 calc R . .
H12B H 0.2675 0.3751 0.1102 0.058 Uiso 1 1 calc R . .
C13 C 0.3427(8) 0.3466(5) 0.0264(2) 0.0476(19) Uani 1 1 d D . .
H13A H 0.4396 0.3476 0.0130 0.057 Uiso 1 1 calc R . .
H13B H 0.3126 0.4129 0.0054 0.057 Uiso 1 1 calc R . .
C14 C 0.2214(8) 0.2165(5) 0.0071(2) 0.0485(19) Uani 1 1 d D . .
H14A H 0.2509 0.1504 0.0285 0.058 Uiso 1 1 calc R . .
H14B H 0.1242 0.2159 0.0201 0.058 Uiso 1 1 calc R . .
C15 C 0.2005(8) 0.1854(5) -0.0632(2) 0.051(2) Uani 1 1 d D . .
H15A H 0.1719 0.2520 -0.0845 0.061 Uiso 1 1 calc R . .
H15B H 0.2976 0.1855 -0.0761 0.061 Uiso 1 1 calc R . .
C16 C 0.0785(7) 0.0558(5) -0.0830(2) 0.0472(18) Uani 1 1 d D . .
H16A H 0.1083 -0.0115 -0.0630 0.057 Uiso 1 1 calc R . .
H16B H -0.0183 0.0545 -0.0693 0.057 Uiso 1 1 calc R . .
C17 C 0.0574(8) 0.0298(6) -0.1536(2) 0.056(2) Uani 1 1 d D . .
H17A H 0.1546 0.0318 -0.1672 0.068 Uiso 1 1 calc R . .
H17B H 0.0277 0.0973 -0.1735 0.068 Uiso 1 1 calc R . .
C18 C -0.0638(8) -0.0995(5) -0.1747(2) 0.0470(18) Uani 1 1 d D . .
H18A H -0.0326 -0.1672 -0.1558 0.056 Uiso 1 1 calc R . .
H18B H -0.1602 -0.1024 -0.1600 0.056 Uiso 1 1 calc R . .
C19 C -0.0886(9) -0.1244(7) -0.2454(2) 0.073(3) Uani 1 1 d D . .
H19A H -0.1197 -0.0566 -0.2643 0.088 Uiso 1 1 calc R . .
H19B H 0.0080 -0.1211 -0.2600 0.088 Uiso 1 1 calc R . .
C20 C -0.2094(10) -0.2535(7) -0.2672(4) 0.079(3) Uani 1 1 d D . .
H20A H -0.1920 -0.3187 -0.2418 0.095 Uiso 1 1 calc R . .
H20B H -0.2032 -0.2746 -0.3106 0.095 Uiso 1 1 calc R . .
H20C H -0.3097 -0.2493 -0.2633 0.095 Uiso 1 1 calc R . .
N3 N 0.4684(5) 0.6621(4) 0.4197(2) 0.0203(10) Uani 1 1 d . . .
N4 N 0.3803(5) 0.8604(4) 0.4065(2) 0.0240(10) Uani 1 1 d . B .
H4A H 0.3965 0.9420 0.4229 0.029 Uiso 1 1 calc R . .
C21 C 0.5058(6) 0.5579(5) 0.4120(3) 0.0241(12) Uani 1 1 d . . .
H21 H 0.5960 0.5650 0.3948 0.029 Uiso 1 1 calc R . .
C22 C 0.4180(6) 0.4403(5) 0.4281(2) 0.0225(12) Uani 1 1 d . . .
H22 H 0.4450 0.3674 0.4208 0.027 Uiso 1 1 calc R . .
C23 C 0.2911(6) 0.4322(5) 0.4550(3) 0.0252(13) Uani 1 1 d . . .
H23 H 0.2309 0.3535 0.4680 0.030 Uiso 1 1 calc R . .
C24 C 0.2511(6) 0.5377(5) 0.4631(3) 0.0243(12) Uani 1 1 d . . .
H24 H 0.1628 0.5328 0.4813 0.029 Uiso 1 1 calc R . .
C25 C 0.3416(6) 0.6518(5) 0.4444(3) 0.0211(12) Uani 1 1 d . . .
C26 C 0.3074(6) 0.7724(5) 0.4520(3) 0.0279(13) Uani 1 1 d . . .
H26A H 0.1968 0.7538 0.4455 0.034 Uiso 1 1 calc R . .
H26B H 0.3459 0.8119 0.4944 0.034 Uiso 1 1 calc R . .
C27 C 0.2811(7) 0.8417(5) 0.3483(3) 0.0381(16) Uani 1 1 d D . .
H27A H 0.1965 0.8715 0.3555 0.046 Uiso 1 1 calc R A 1
H27B H 0.2374 0.7497 0.3366 0.046 Uiso 1 1 calc R A 1
C28 C 0.3532(12) 0.9077(12) 0.2931(4) 0.045(3) Uiso 0.50 1 d PD B 1
H28A H 0.4427 0.8845 0.2862 0.054 Uiso 0.50 1 calc PR B 1
H28B H 0.3852 1.0007 0.3007 0.054 Uiso 0.50 1 calc PR B 1
C29 C 0.2313(16) 0.8619(14) 0.2366(6) 0.066(5) Uiso 0.50 1 d PD B 1
H29A H 0.1322 0.8560 0.2494 0.079 Uiso 0.50 1 calc PR B 1
H29B H 0.2543 0.9251 0.2053 0.079 Uiso 0.50 1 calc PR B 1
C30 C 0.221(2) 0.7323(15) 0.2072(8) 0.102(7) Uiso 0.50 1 d PD B 1
H30A H 0.3215 0.7358 0.1972 0.123 Uiso 0.50 1 calc PR B 1
H30B H 0.1891 0.6672 0.2371 0.123 Uiso 0.50 1 calc PR B 1
C31 C 0.107(2) 0.6948(16) 0.1480(7) 0.078(5) Uiso 0.50 1 d PD B 1
H31A H 0.1435 0.7569 0.1171 0.093 Uiso 0.50 1 calc PR B 1
H31B H 0.0090 0.6992 0.1576 0.093 Uiso 0.50 1 calc PR B 1
C32 C 0.082(2) 0.5612(16) 0.1194(9) 0.109(8) Uiso 0.50 1 d PD B 1
H32A H 0.1768 0.5595 0.1047 0.131 Uiso 0.50 1 calc PR B 1
H32B H 0.0574 0.5000 0.1515 0.131 Uiso 0.50 1 calc PR B 1
C33 C -0.046(2) 0.5203(17) 0.0650(8) 0.092(6) Uiso 0.50 1 d PD B 1
H33A H -0.1386 0.5282 0.0790 0.110 Uiso 0.50 1 calc PR B 1
H33B H -0.0177 0.5782 0.0317 0.110 Uiso 0.50 1 calc PR B 1
C34 C -0.080(2) 0.3834(17) 0.0386(9) 0.115(8) Uiso 0.50 1 d PD B 1
H34A H 0.0135 0.3743 0.0263 0.138 Uiso 0.50 1 calc PR B 1
H34B H -0.1133 0.3249 0.0712 0.138 Uiso 0.50 1 calc PR B 1
C35 C -0.203(2) 0.3457(17) -0.0176(9) 0.096(7) Uiso 0.50 1 d PD B 1
H35A H -0.2955 0.3584 -0.0057 0.115 Uiso 0.50 1 calc PR B 1
H35B H -0.1683 0.4022 -0.0508 0.115 Uiso 0.50 1 calc PR B 1
C36 C -0.243(2) 0.2074(17) -0.0429(9) 0.102(7) Uiso 0.50 1 d PD B 1
H36A H -0.2887 0.1498 -0.0116 0.122 Uiso 0.50 1 calc PR B 1
H36B H -0.1500 0.1917 -0.0515 0.122 Uiso 0.50 1 calc PR B 1
C37 C -0.355(3) 0.1796(17) -0.1026(9) 0.125(9) Uiso 0.50 1 d PD B 1
H37A H -0.4442 0.2018 -0.0944 0.150 Uiso 0.50 1 calc PR B 1
H37B H -0.3062 0.2341 -0.1344 0.150 Uiso 0.50 1 calc PR B 1
C38 C -0.408(2) 0.0402(17) -0.1280(9) 0.090(6) Uiso 0.50 1 d PD B 1
H38A H -0.4596 -0.0146 -0.0969 0.109 Uiso 0.50 1 calc PR B 1
H38B H -0.3187 0.0168 -0.1356 0.109 Uiso 0.50 1 calc PR B 1
C39 C -0.516(3) 0.0179(17) -0.1885(10) 0.141(10) Uiso 0.50 1 d PD B 1
H39A H -0.6006 0.0476 -0.1819 0.169 Uiso 0.50 1 calc PR B 1
H39B H -0.4613 0.0672 -0.2207 0.169 Uiso 0.50 1 calc PR B 1
C40 C -0.578(2) -0.1236(16) -0.2106(10) 0.091(6) Uiso 0.50 1 d PD B 1
H40A H -0.5008 -0.1463 -0.2301 0.109 Uiso 0.50 1 calc PR B 1
H40B H -0.6682 -0.1404 -0.2405 0.109 Uiso 0.50 1 calc PR B 1
H40C H -0.6035 -0.1742 -0.1751 0.109 Uiso 0.50 1 calc PR B 1
C28' C 0.2438(11) 0.7162(7) 0.3090(4) 0.024(2) Uiso 0.50 1 d PD B 2
H28C H 0.1992 0.6447 0.3342 0.029 Uiso 0.50 1 calc PR B 2
H28D H 0.3382 0.7087 0.2967 0.029 Uiso 0.50 1 calc PR B 2
C29' C 0.1328(11) 0.7081(9) 0.2508(4) 0.025(2) Uiso 0.50 1 d PD B 2
H29C H 0.1837 0.7655 0.2204 0.030 Uiso 0.50 1 calc PR B 2
H29D H 0.0462 0.7318 0.2614 0.030 Uiso 0.50 1 calc PR B 2
C30' C 0.0791(16) 0.5693(9) 0.2243(6) 0.056(4) Uiso 0.50 1 d PD B 2
H30C H 0.1685 0.5457 0.2178 0.067 Uiso 0.50 1 calc PR B 2
H30D H 0.0253 0.5143 0.2549 0.067 Uiso 0.50 1 calc PR B 2
C31' C -0.0260(16) 0.5446(12) 0.1628(6) 0.057(4) Uiso 0.50 1 d PD B 2
H31C H 0.0278 0.5980 0.1317 0.068 Uiso 0.50 1 calc PR B 2
H31D H -0.1154 0.5686 0.1689 0.068 Uiso 0.50 1 calc PR B 2
C32' C -0.078(2) 0.4045(12) 0.1386(7) 0.083(6) Uiso 0.50 1 d PD B 2
H32C H 0.0116 0.3815 0.1323 0.099 Uiso 0.50 1 calc PR B 2
H32D H -0.1298 0.3516 0.1704 0.099 Uiso 0.50 1 calc PR B 2
C33' C -0.186(2) 0.3735(13) 0.0777(7) 0.076(5) Uiso 0.50 1 d PD B 2
H33C H -0.2766 0.3957 0.0838 0.092 Uiso 0.50 1 calc PR B 2
H33D H -0.1352 0.4260 0.0457 0.092 Uiso 0.50 1 calc PR B 2
C34' C -0.236(2) 0.2329(13) 0.0545(7) 0.081(6) Uiso 0.50 1 d PD B 2
H34C H -0.2856 0.1802 0.0868 0.097 Uiso 0.50 1 calc PR B 2
H34D H -0.1459 0.2109 0.0476 0.097 Uiso 0.50 1 calc PR B 2
C35' C -0.346(2) 0.2021(15) -0.0057(8) 0.093(6) Uiso 0.50 1 d PD B 2
H35C H -0.2993 0.2574 -0.0376 0.112 Uiso 0.50 1 calc PR B 2
H35D H -0.4394 0.2189 0.0016 0.112 Uiso 0.50 1 calc PR B 2
C36' C -0.386(2) 0.0625(15) -0.0290(8) 0.089(6) Uiso 0.50 1 d PD B 2
H36C H -0.2931 0.0463 -0.0368 0.106 Uiso 0.50 1 calc PR B 2
H36D H -0.4312 0.0075 0.0034 0.106 Uiso 0.50 1 calc PR B 2
C37' C -0.499(3) 0.0284(19) -0.0886(9) 0.117(8) Uiso 0.50 1 d PD B 2
H37C H -0.4555 0.0881 -0.1196 0.141 Uiso 0.50 1 calc PR B 2
H37D H -0.5928 0.0417 -0.0797 0.141 Uiso 0.50 1 calc PR B 2
C38' C -0.540(3) -0.1074(19) -0.1177(10) 0.116(8) Uiso 0.50 1 d PD B 2
H38C H -0.5825 -0.1678 -0.0870 0.139 Uiso 0.50 1 calc PR B 2
H38D H -0.4465 -0.1209 -0.1278 0.139 Uiso 0.50 1 calc PR B 2
C39' C -0.654(3) -0.136(3) -0.1767(12) 0.157(13) Uiso 0.50 1 d PD B 2
H39A H -0.7536 -0.1386 -0.1655 0.188 Uiso 0.50 1 calc PR B 2
H39B H -0.6204 -0.0674 -0.2046 0.188 Uiso 0.50 1 calc PR B 2
C40' C -0.671(4) -0.263(3) -0.2108(15) 0.204(16) Uiso 0.50 1 d PD B 2
H40D H -0.6511 -0.3208 -0.1809 0.244 Uiso 0.50 1 calc PR B 2
H40E H -0.5990 -0.2490 -0.2410 0.244 Uiso 0.50 1 calc PR B 2
H40F H -0.7741 -0.3010 -0.2321 0.244 Uiso 0.50 1 calc PR B 2

loop_
_atom_site_aniso_label
_atom_site_aniso_U_11
_atom_site_aniso_U_22
_atom_site_aniso_U_33
_atom_site_aniso_U_23
_atom_site_aniso_U_13
_atom_site_aniso_U_12
Br1 0.0215(3) 0.0100(3) 0.0362(4) -0.0018(2) 0.0009(2) 0.0040(2)
Br2 0.0205(3) 0.0121(3) 0.0891(6) 0.0093(3) 0.0094(3) 0.0047(2)
Cu1 0.0172(3) 0.0083(3) 0.0362(5) 0.0002(3) 0.0022(3) 0.0023(2)
N1 0.023(2) 0.009(2) 0.031(3) 0.0002(19) 0.0041(19) 0.0052(17)
N2 0.021(2) 0.006(2) 0.033(3) -0.0008(19) 0.0011(19) 0.0033(17)
C1 0.020(3) 0.014(3) 0.047(4) 0.005(3) 0.008(2) 0.005(2)
C2 0.030(3) 0.008(3) 0.046(4) 0.006(3) 0.005(3) 0.003(2)
C3 0.026(3) 0.013(3) 0.049(4) 0.000(3) 0.002(3) -0.001(2)
C4 0.018(3) 0.015(3) 0.045(4) 0.001(3) 0.004(2) -0.001(2)
C5 0.024(3) 0.017(3) 0.030(3) 0.001(2) 0.002(2) 0.006(2)
C6 0.019(3) 0.013(3) 0.034(4) -0.001(2) -0.001(2) 0.001(2)
C7 0.033(3) 0.011(3) 0.040(4) 0.002(3) 0.009(3) 0.009(2)
C8 0.036(3) 0.023(3) 0.027(4) -0.004(3) 0.006(3) -0.008(3)
C9 0.043(4) 0.023(3) 0.044(4) -0.004(3) 0.005(3) -0.004(3)
C10 0.045(4) 0.032(4) 0.031(4) -0.002(3) 0.009(3) -0.012(3)
C11 0.053(4) 0.028(4) 0.041(4) 0.000(3) 0.006(3) -0.008(3)
C12 0.053(4) 0.040(4) 0.037(4) -0.003(3) 0.006(3) -0.004(3)
C13 0.066(5) 0.027(4) 0.035(4) -0.002(3) 0.008(3) -0.005(3)
C14 0.055(4) 0.035(4) 0.034(4) -0.008(3) 0.003(3) -0.011(3)
C15 0.056(5) 0.036(4) 0.040(5) -0.003(3) 0.004(3) -0.009(3)
C16 0.055(4) 0.031(4) 0.039(4) 0.001(3) 0.004(3) -0.006(3)
C17 0.055(5) 0.046(5) 0.040(5) -0.011(4) 0.006(3) -0.019(4)
C18 0.056(4) 0.028(4) 0.039(4) -0.004(3) 0.002(3) -0.008(3)
C19 0.071(6) 0.068(6) 0.038(5) -0.014(4) 0.012(4) -0.033(5)
C20 0.080(6) 0.069(6) 0.048(5) -0.019(5) 0.005(4) -0.026(5)
N3 0.019(2) 0.010(2) 0.030(3) -0.0024(19) 0.0003(18) 0.0024(17)
N4 0.020(2) 0.009(2) 0.041(3) -0.001(2) 0.006(2) 0.0007(17)
C21 0.026(3) 0.016(3) 0.028(3) -0.002(2) -0.003(2) 0.007(2)
C22 0.023(3) 0.011(3) 0.029(3) -0.004(2) -0.004(2) 0.002(2)
C23 0.024(3) 0.012(3) 0.033(4) 0.001(2) -0.003(2) -0.001(2)
C24 0.021(3) 0.015(3) 0.033(4) 0.002(3) 0.001(2) 0.002(2)
C25 0.020(3) 0.012(3) 0.027(3) -0.002(2) -0.001(2) 0.001(2)
C26 0.021(3) 0.018(3) 0.042(4) -0.002(3) 0.010(2) 0.001(2)
C27 0.030(3) 0.039(4) 0.043(4) -0.001(3) 0.001(3) 0.011(3)

loop_
_atom_type_symbol
_atom_type_description
_atom_type_scat_dispersion_real
_atom_type_scat_dispersion_imag
_atom_type_scat_source
C C 0.0033 0.0016 'International Tables Vol C Tables 4.2.6.8 and 6.1.1.4'
H H 0.0000 0.0000 'International Tables Vol C Tables 4.2.6.8 and 6.1.1.4'
N N 0.0061 0.0033 'International Tables Vol C Tables 4.2.6.8 and 6.1.1.4'
Cu Cu 0.3201 1.2651 'International Tables Vol C Tables 4.2.6.8 and 6.1.1.4'
Br Br -0.2901 2.4595 'International Tables Vol C Tables 4.2.6.8 and 6.1.1.4'

loop_
_geom_angle_atom_site_label_1
_geom_angle_atom_site_label_2
_geom_angle_atom_site_label_3
_geom_angle
_geom_angle_site_symmetry_1
_geom_angle_site_symmetry_3
_geom_angle_publ_flag
N4 Cu1 N3 81.78(17) . . ?
N4 Cu1 N2 161.44(19) . . ?
N3 Cu1 N2 100.51(16) . . ?
N4 Cu1 N1 97.20(17) . . ?
N3 Cu1 N1 178.98(17) . . ?
N2 Cu1 N1 80.48(17) . . ?
N4 Cu1 Br1 98.96(14) . . ?
N3 Cu1 Br1 90.32(13) . . ?
N2 Cu1 Br1 99.44(13) . . ?
N1 Cu1 Br1 89.74(13) . . ?
C1 N1 C5 119.3(5) . . ?
C1 N1 Cu1 128.8(4) . . ?
C5 N1 Cu1 111.3(3) . . ?
C7 N2 C6 110.6(4) . . ?
C7 N2 Cu1 114.1(3) . . ?
C6 N2 Cu1 104.8(3) . . ?
N1 C1 C2 121.8(5) . . ?
C3 C2 C1 119.4(5) . . ?
C4 C3 C2 118.9(5) . . ?
C3 C4 C5 119.3(5) . . ?
N1 C5 C4 121.3(5) . . ?
N1 C5 C6 115.7(5) . . ?
C4 C5 C6 123.0(5) . . ?
N2 C6 C5 109.2(4) . . ?
N2 C7 C8 110.7(4) . . ?
C7 C8 C9 112.4(4) . . ?
C8 C9 C10 108.4(3) . . ?
C11 C10 C9 113.0(4) . . ?
C10 C11 C12 111.0(4) . . ?
C13 C12 C11 111.7(4) . . ?
C12 C13 C14 111.6(4) . . ?
C15 C14 C13 111.7(4) . . ?
C16 C15 C14 112.1(4) . . ?
C17 C16 C15 110.6(4) . . ?
C16 C17 C18 111.7(4) . . ?
C19 C18 C17 111.9(4) . . ?
C20 C19 C18 112.5(5) . . ?
C25 N3 C21 118.5(5) . . ?
C25 N3 Cu1 112.2(3) . . ?
C21 N3 Cu1 129.2(4) . . ?
C27 N4 C26 111.5(4) . . ?
C27 N4 Cu1 118.4(4) . . ?
C26 N4 Cu1 105.3(3) . . ?
N3 C21 C22 122.6(5) . . ?
C23 C22 C21 118.2(5) . . ?
C22 C23 C24 119.9(5) . . ?
C23 C24 C25 119.0(5) . . ?
N3 C25 C24 121.8(5) . . ?
N3 C25 C26 115.6(4) . . ?
C24 C25 C26 122.6(5) . . ?
N4 C26 C25 109.3(4) . . ?
N4 C27 C28 116.7(6) . . ?
N4 C27 C28' 117.9(5) . . ?
C28 C27 C28' 86.7(7) . . ?
C27 C28 C29 106.4(9) . . ?
C30 C29 C28 112.7(12) . . ?
C31 C30 C29 111.1(12) . . ?
C30 C31 C32 113.4(12) . . ?
C33 C32 C31 112.1(13) . . ?
C34 C33 C32 113.0(14) . . ?
C35 C34 C33 112.5(14) . . ?
C36 C35 C34 113.1(14) . . ?
C35 C36 C37 110.4(14) . . ?
C38 C37 C36 113.1(15) . . ?
C37 C38 C39 111.2(14) . . ?
C40 C39 C38 110.6(16) . . ?
C27 C28' C29' 111.8(6) . . ?
C28' C29' C30' 105.9(7) . . ?
C31' C30' C29' 113.4(8) . . ?
C30' C31' C32' 111.5(9) . . ?
C33' C32' C31' 113.9(11) . . ?
C34' C33' C32' 112.7(11) . . ?
C33' C34' C35' 112.4(12) . . ?
C34' C35' C36' 110.6(12) . . ?
C37' C36' C35' 111.7(13) . . ?
C36' C37' C38' 115.8(16) . . ?
C37' C38' C39' 113.4(18) . . ?
C40' C39' C38' 112(2) . . ?

loop_
_geom_bond_atom_site_label_1
_geom_bond_atom_site_label_2
_geom_bond_distance
_geom_bond_site_symmetry_2
_geom_bond_publ_flag
Br1 Cu1 2.7607(9) . ?
Cu1 N4 2.015(4) . ?
Cu1 N3 2.019(4) . ?
Cu1 N2 2.026(4) . ?
Cu1 N1 2.036(4) . ?
N1 C1 1.333(6) . ?
N1 C5 1.346(6) . ?
N2 C7 1.473(7) . ?
N2 C6 1.475(6) . ?
C1 C2 1.382(7) . ?
C2 C3 1.379(8) . ?
C3 C4 1.372(7) . ?
C4 C5 1.393(7) . ?
C5 C6 1.488(7) . ?
C7 C8 1.5394(10) . ?
C8 C9 1.5395(10) . ?
C9 C10 1.5397(10) . ?
C10 C11 1.5395(10) . ?
C11 C12 1.5397(10) . ?
C12 C13 1.5395(10) . ?
C13 C14 1.5398(10) . ?
C14 C15 1.5397(10) . ?
C15 C16 1.5397(10) . ?
C16 C17 1.5395(10) . ?
C17 C18 1.5397(10) . ?
C18 C19 1.5395(10) . ?
C19 C20 1.5394(10) . ?
N3 C25 1.340(6) . ?
N3 C21 1.342(6) . ?
N4 C27 1.461(7) . ?
N4 C26 1.484(7) . ?
C21 C22 1.387(7) . ?
C22 C23 1.371(7) . ?
C23 C24 1.372(7) . ?
C24 C25 1.388(7) . ?
C25 C26 1.502(7) . ?
C27 C28 1.5391(10) . ?
C27 C28' 1.5393(10) . ?
C28 C29 1.5400(10) . ?
C29 C30 1.5399(10) . ?
C30 C31 1.5399(10) . ?
C31 C32 1.5400(10) . ?
C32 C33 1.5400(10) . ?
C33 C34 1.5400(10) . ?
C34 C35 1.5399(10) . ?
C35 C36 1.5398(10) . ?
C36 C37 1.5399(10) . ?
C37 C38 1.5399(10) . ?
C38 C39 1.5399(10) . ?
C39 C40 1.5398(10) . ?
C28' C29' 1.5397(10) . ?
C29' C30' 1.5399(10) . ?
C30' C31' 1.5398(10) . ?
C31' C32' 1.5400(10) . ?
C32' C33' 1.5400(10) . ?
C33' C34' 1.5399(10) . ?
C34' C35' 1.5399(10) . ?
C35' C36' 1.5399(10) . ?
C36' C37' 1.5399(10) . ?
C37' C38' 1.5399(10) . ?
C38' C39' 1.5400(10) . ?
C39' C40' 1.5400(10) . ?
